data_4348892
loop_
_publ_author_name
'Sun, Lin'
'Zhang, Sheng'
'Qiao, Chengfang'
'Chen, Sanping'
'Yin, Bing'
'Wang, Wenyuan'
'Wei, Qing'
'Xie, Gang'
'Gao, Shengli'

_publ_section_title
;
 Fine-Tuning of the Coordination Environment To Regulate the Magnetic
 Behavior in Solvent/Anion-Dependent Dy<sup>III</sup> Compounds:
 Synthesis, Structure, Magnetism, and Ab Initio Calculations.
;
_journal_issue 20
_journal_name_full 'Inorganic chemistry'
_journal_page_first 10587
_journal_page_last 10596
_journal_paper_doi 10.1021/acs.inorgchem.6b01803
_journal_volume 55
_journal_year 2016
_chemical_formula_moiety 'C14 H18 Dy N7 O9'
_chemical_formula_sum 'C14 H18 Dy N7 O9'
_chemical_formula_weight 590.85
_space_group_IT_number 14
_space_group_name_Hall '-P 2ybc'
_space_group_name_H-M_alt 'P 1 21/c 1'
_symmetry_cell_setting monoclinic
_symmetry_space_group_name_H-M 'P 1 21/c 1'
_atom_sites_solution_hydrogens geom
_atom_sites_solution_primary direct
_atom_sites_solution_secondary difmap
_audit_creation_method SHELXL-97
_cell_angle_alpha 90.00
_cell_angle_beta 102.795(3)
_cell_angle_gamma 90.00
_cell_formula_units_Z 4
_cell_length_a 11.9004(19)
_cell_length_b 10.5394(17)
_cell_length_c 16.501(3)
_cell_measurement_reflns_used 2306
_cell_measurement_temperature 296(2)
_cell_measurement_theta_max 23.58
_cell_measurement_theta_min 2.31
_cell_volume 2018.2(6)
_computing_structure_refinement 'SHELXL-97 (Sheldrick, 2008)'
_computing_structure_solution 'SHELXS-97 (Sheldrick, 2008)'
_diffrn_ambient_temperature 296(2)
_diffrn_measured_fraction_theta_full 0.996
_diffrn_measured_fraction_theta_max 0.996
_diffrn_measurement_device_type 'Bruker APEX-II CCD'
_diffrn_measurement_method '\f and \w scans'
_diffrn_radiation_monochromator graphite
_diffrn_radiation_source 'fine-focus sealed tube'
_diffrn_radiation_type MoK\a
_diffrn_radiation_wavelength 0.71073
_diffrn_reflns_av_R_equivalents 0.0533
_diffrn_reflns_av_sigmaI/netI 0.0654
_diffrn_reflns_limit_h_max 14
_diffrn_reflns_limit_h_min -9
_diffrn_reflns_limit_k_max 12
_diffrn_reflns_limit_k_min -12
_diffrn_reflns_limit_l_max 15
_diffrn_reflns_limit_l_min -19
_diffrn_reflns_number 9988
_diffrn_reflns_theta_full 25.19
_diffrn_reflns_theta_max 25.19
_diffrn_reflns_theta_min 1.75
_exptl_absorpt_coefficient_mu 3.766
_exptl_absorpt_correction_T_max 0.5505
_exptl_absorpt_correction_T_min 0.4779
_exptl_absorpt_correction_type none
_exptl_crystal_colour yellow
_exptl_crystal_density_diffrn 1.945
_exptl_crystal_density_method 'not measured'
_exptl_crystal_description block
_exptl_crystal_F_000 1156
_exptl_crystal_size_max 0.23
_exptl_crystal_size_mid 0.22
_exptl_crystal_size_min 0.18
_refine_diff_density_max 1.241
_refine_diff_density_min -0.768
_refine_diff_density_rms 0.157
_refine_ls_extinction_method none
_refine_ls_goodness_of_fit_ref 0.987
_refine_ls_hydrogen_treatment mixed
_refine_ls_matrix_type full
_refine_ls_number_parameters 282
_refine_ls_number_reflns 3618
_refine_ls_number_restraints 0
_refine_ls_restrained_S_all 0.987
_refine_ls_R_factor_all 0.0561
_refine_ls_R_factor_gt 0.0384
_refine_ls_shift/su_max 0.001
_refine_ls_shift/su_mean 0.000
_refine_ls_structure_factor_coef Fsqd
_refine_ls_weighting_details 'calc w=1/[\s^2^(Fo^2^)+(0.0404P)^2^+0.0000P] where P=(Fo^2^+2Fc^2^)/3'
_refine_ls_weighting_scheme calc
_refine_ls_wR_factor_gt 0.0824
_refine_ls_wR_factor_ref 0.0893
_reflns_number_gt 2769
_reflns_number_total 3618
_reflns_threshold_expression >2sigma(I)
_cod_data_source_file ic6b01803_si_002.cif
_cod_data_source_block a
_cod_depositor_comments
;
The following automatic conversions were performed:

data item '_symmetry_cell_setting' value 'Monoclinic' was changed to
'monoclinic' in accordance with the
/home/saulius/struct/COD-crude-data/automatic-downloads/DataCite-retrospective/ACS/depositions/lib/dictionaries/cif_core.dic
dictionary named 'cif_core.dic' version 2.4.2 last updated on
2011-04-26.

Automatic conversion script
Id: cif_fix_values 6909 2019-04-08 15:41:33Z antanas 
;
_cod_original_sg_symbol_H-M 'P 21/c  '
_cod_database_code 4348892

loop_
_symmetry_equiv_pos_as_xyz
'x, y, z'
'-x, y+1/2, -z+1/2'
'-x, -y, -z'
'x, -y-1/2, z-1/2'

loop_
_atom_site_label
_atom_site_type_symbol
_atom_site_fract_x
_atom_site_fract_y
_atom_site_fract_z
_atom_site_U_iso_or_equiv
_atom_site_adp_type
_atom_site_occupancy
_atom_site_symmetry_multiplicity
_atom_site_calc_flag
_atom_site_refinement_flags
C1 C 0.9197(5) 1.1748(6) 0.1133(5) 0.0401(17) Uani 1 1 d .
H1 H 0.9584 1.1685 0.1687 0.048 Uiso 1 1 calc R
C2 C 0.9536(6) 1.2669(6) 0.0646(5) 0.0428(17) Uani 1 1 d .
H2 H 1.0154 1.3197 0.0866 0.051 Uiso 1 1 calc R
C3 C 0.8963(6) 1.2802(6) -0.0160(5) 0.0428(18) Uani 1 1 d .
H3 H 0.9170 1.3434 -0.0492 0.051 Uiso 1 1 calc R
C4 C 0.8072(5) 1.1988(6) -0.0473(4) 0.0357(16) Uani 1 1 d .
H4 H 0.7682 1.2048 -0.1026 0.043 Uiso 1 1 calc R
C5 C 0.7755(5) 1.1067(5) 0.0044(4) 0.0267(14) Uani 1 1 d .
C6 C 0.6807(5) 1.0156(6) -0.0241(4) 0.0263(13) Uani 1 1 d .
C7 C 0.5620(5) 0.7745(5) 0.0624(4) 0.0283(14) Uani 1 1 d .
C8 C 0.4703(5) 0.6754(5) 0.0425(4) 0.0279(14) Uani 1 1 d .
C9 C 0.4131(5) 0.6496(6) -0.0389(4) 0.0328(15) Uani 1 1 d .
H9 H 0.4321 0.6927 -0.0832 0.039 Uiso 1 1 calc R
C10 C 0.3282(6) 0.5589(6) -0.0524(4) 0.0407(17) Uani 1 1 d .
H10 H 0.2886 0.5394 -0.1061 0.049 Uiso 1 1 calc R
C11 C 0.3022(6) 0.4972(6) 0.0150(5) 0.0393(17) Uani 1 1 d .
H11 H 0.2442 0.4363 0.0051 0.047 Uiso 1 1 calc R
C12 C 0.4386(5) 0.6083(6) 0.1063(4) 0.0341(15) Uani 1 1 d .
H12 H 0.4769 0.6252 0.1607 0.041 Uiso 1 1 calc R
C13 C 1.0730(6) 0.9153(7) 0.2098(6) 0.061(2) Uani 1 1 d .
H13A H 1.1019 0.8363 0.2350 0.091 Uiso 1 1 calc R
H13B H 1.1307 0.9799 0.2251 0.091 Uiso 1 1 calc R
H13C H 1.0543 0.9059 0.1504 0.091 Uiso 1 1 calc R
C14 C 0.7020(6) 0.7472(7) 0.3305(5) 0.054(2) Uani 1 1 d .
H14A H 0.6264 0.7278 0.2985 0.081 Uiso 1 1 calc R
H14B H 0.7008 0.7493 0.3884 0.081 Uiso 1 1 calc R
H14C H 0.7553 0.6834 0.3211 0.081 Uiso 1 1 calc R
Dy1 Dy 0.76931(2) 0.91892(3) 0.172897(18) 0.02569(12) Uani 1 1 d .
N1 N 0.8330(4) 1.0938(5) 0.0843(4) 0.0355(13) Uani 1 1 d .
N2 N 0.6176(4) 1.0181(5) -0.1030(3) 0.0370(13) Uani 1 1 d .
H2A H 0.6585 0.9838 -0.1365 0.055 Uiso 1 1 d R
H2B H 0.6011 1.0983 -0.1178 0.055 Uiso 1 1 d R
N3 N 0.6637(4) 0.9334(4) 0.0314(3) 0.0278(12) Uani 1 1 d .
N4 N 0.5751(4) 0.8466(5) 0.0015(3) 0.0273(12) Uani 1 1 d .
N5 N 0.3556(5) 0.5203(5) 0.0930(4) 0.0366(13) Uani 1 1 d .
N6 N 0.8892(4) 0.6886(5) 0.1397(3) 0.0326(13) Uani 1 1 d .
N7 N 0.6909(5) 1.1573(5) 0.2328(3) 0.0352(13) Uani 1 1 d .
O1 O 0.8632(4) 0.7038(4) 0.2092(3) 0.0377(11) Uani 1 1 d .
O2 O 0.8643(4) 0.7766(4) 0.0878(3) 0.0384(11) Uani 1 1 d .
O3 O 0.9351(4) 0.5898(4) 0.1232(3) 0.0411(12) Uani 1 1 d .
O4 O 0.7936(4) 1.1183(4) 0.2603(3) 0.0364(11) Uani 1 1 d .
O5 O 0.6579(4) 1.2607(4) 0.2500(3) 0.0481(13) Uani 1 1 d .
O6 O 0.6255(4) 1.0819(4) 0.1835(3) 0.0408(12) Uani 1 1 d .
O7 O 0.6206(3) 0.7817(4) 0.1389(3) 0.0359(11) Uani 1 1 d .
O8 O 0.9721(3) 0.9506(4) 0.2376(3) 0.0389(11) Uani 1 1 d .
H8 H 0.9654 0.9060 0.2772 0.047 Uiso 1 1 d R
O9 O 0.7376(4) 0.8690(4) 0.3056(3) 0.0379(11) Uani 1 1 d .
H9A H 0.6798 0.9287 0.3151 0.045 Uiso 1 1 d R

loop_
_atom_site_aniso_label
_atom_site_aniso_U_11
_atom_site_aniso_U_22
_atom_site_aniso_U_33
_atom_site_aniso_U_23
_atom_site_aniso_U_13
_atom_site_aniso_U_12
C1 0.039(4) 0.039(4) 0.040(5) -0.001(3) 0.006(3) -0.004(3)
C2 0.048(4) 0.040(4) 0.043(5) -0.001(4) 0.017(3) -0.012(3)
C3 0.054(4) 0.031(4) 0.049(5) 0.007(3) 0.025(4) -0.008(3)
C4 0.049(4) 0.035(4) 0.025(4) 0.007(3) 0.013(3) 0.003(3)
C5 0.029(3) 0.024(3) 0.028(4) -0.003(3) 0.009(3) 0.004(2)
C6 0.029(3) 0.030(3) 0.019(3) 0.002(3) 0.005(3) 0.007(3)
C7 0.030(3) 0.028(3) 0.028(4) 0.001(3) 0.008(3) 0.006(3)
C8 0.024(3) 0.030(3) 0.031(4) 0.001(3) 0.009(3) 0.001(3)
C9 0.037(4) 0.036(4) 0.026(4) 0.002(3) 0.007(3) -0.002(3)
C10 0.044(4) 0.047(4) 0.028(4) -0.004(3) 0.002(3) -0.004(3)
C11 0.036(4) 0.035(4) 0.045(5) -0.001(3) 0.005(3) -0.011(3)
C12 0.032(3) 0.038(4) 0.031(4) -0.004(3) 0.005(3) 0.001(3)
C13 0.040(4) 0.054(5) 0.092(7) -0.024(5) 0.023(4) 0.003(4)
C14 0.076(5) 0.047(4) 0.046(5) 0.006(4) 0.030(4) -0.005(4)
Dy1 0.02983(17) 0.02619(17) 0.02063(18) 0.00060(13) 0.00467(11) -0.00062(13)
N1 0.039(3) 0.035(3) 0.032(3) 0.002(3) 0.007(2) -0.005(2)
N2 0.052(3) 0.036(3) 0.022(3) 0.006(3) 0.006(3) 0.011(3)
N3 0.029(3) 0.031(3) 0.023(3) -0.002(2) 0.003(2) 0.001(2)
N4 0.027(3) 0.031(3) 0.021(3) 0.000(2) 0.002(2) -0.003(2)
N5 0.041(3) 0.034(3) 0.038(4) -0.001(3) 0.015(3) -0.007(3)
N6 0.029(3) 0.038(3) 0.028(3) 0.000(3) -0.001(2) -0.003(2)
N7 0.044(3) 0.035(3) 0.027(3) 0.002(3) 0.010(3) 0.001(3)
O1 0.047(3) 0.042(3) 0.025(3) 0.005(2) 0.010(2) 0.010(2)
O2 0.055(3) 0.034(2) 0.026(3) 0.008(2) 0.007(2) 0.008(2)
O3 0.049(3) 0.032(2) 0.044(3) 0.001(2) 0.013(2) 0.011(2)
O4 0.030(2) 0.042(2) 0.036(3) -0.007(2) 0.005(2) 0.002(2)
O5 0.067(3) 0.034(3) 0.043(3) -0.005(2) 0.009(2) 0.012(2)
O6 0.035(2) 0.043(3) 0.040(3) -0.014(2) -0.001(2) -0.001(2)
O7 0.039(2) 0.040(3) 0.027(3) 0.007(2) 0.0040(19) -0.009(2)
O8 0.031(2) 0.042(3) 0.043(3) 0.004(2) 0.006(2) 0.0022(19)
O9 0.059(3) 0.032(2) 0.028(3) 0.005(2) 0.021(2) 0.005(2)

loop_
_atom_type_symbol
_atom_type_description
_atom_type_scat_dispersion_real
_atom_type_scat_dispersion_imag
_atom_type_scat_source
C C 0.0033 0.0016 'International Tables Vol C Tables 4.2.6.8 and 6.1.1.4'
H H 0.0000 0.0000 'International Tables Vol C Tables 4.2.6.8 and 6.1.1.4'
Dy Dy -0.1892 4.4098 'International Tables Vol C Tables 4.2.6.8 and 6.1.1.4'
N N 0.0061 0.0033 'International Tables Vol C Tables 4.2.6.8 and 6.1.1.4'
O O 0.0106 0.0060 'International Tables Vol C Tables 4.2.6.8 and 6.1.1.4'

loop_
_geom_angle_atom_site_label_1
_geom_angle_atom_site_label_2
_geom_angle_atom_site_label_3
_geom_angle
N1 C1 C2 122.7(7)
N1 C1 H1 118.6
C2 C1 H1 118.6
C3 C2 C1 119.7(6)
C3 C2 H2 120.1
C1 C2 H2 120.1
C2 C3 C4 118.8(6)
C2 C3 H3 120.6
C4 C3 H3 120.6
C3 C4 C5 119.6(6)
C3 C4 H4 120.2
C5 C4 H4 120.2
N1 C5 C4 121.3(5)
N1 C5 C6 115.5(5)
C4 C5 C6 123.2(6)
N3 C6 N2 123.2(6)
N3 C6 C5 115.7(5)
N2 C6 C5 121.1(6)
N4 C7 O7 125.9(5)
N4 C7 C8 116.5(5)
O7 C7 C8 117.6(5)
C12 C8 C9 118.4(6)
C12 C8 C7 119.8(6)
C9 C8 C7 121.8(6)
C10 C9 C8 118.5(6)
C10 C9 H9 120.8
C8 C9 H9 120.8
C9 C10 C11 119.1(6)
C9 C10 H10 120.5
C11 C10 H10 120.5
N5 C11 C10 123.4(6)
N5 C11 H11 118.3
C10 C11 H11 118.3
N5 C12 C8 122.9(6)
N5 C12 H12 118.5
C8 C12 H12 118.5
O8 C13 H13A 109.5
O8 C13 H13B 109.5
H13A C13 H13B 109.5
O8 C13 H13C 109.5
H13A C13 H13C 109.5
H13B C13 H13C 109.5
O9 C14 H14A 109.5
O9 C14 H14B 109.5
H14A C14 H14B 109.5
O9 C14 H14C 109.5
H14A C14 H14C 109.5
H14B C14 H14C 109.5
O7 Dy1 O9 79.08(15)
O7 Dy1 N3 65.55(16)
O9 Dy1 N3 139.43(16)
O7 Dy1 O8 147.41(14)
O9 Dy1 O8 88.31(16)
N3 Dy1 O8 132.25(17)
O7 Dy1 O6 86.88(15)
O9 Dy1 O6 80.40(16)
N3 Dy1 O6 78.55(16)
O8 Dy1 O6 120.72(14)
O7 Dy1 O2 84.41(16)
O9 Dy1 O2 125.04(15)
N3 Dy1 O2 72.25(15)
O8 Dy1 O2 78.48(15)
O6 Dy1 O2 150.57(15)
O7 Dy1 O4 131.19(15)
O9 Dy1 O4 71.22(15)
N3 Dy1 O4 118.11(15)
O8 Dy1 O4 70.05(14)
O6 Dy1 O4 51.13(13)
O2 Dy1 O4 144.40(14)
O7 Dy1 O1 76.49(14)
O9 Dy1 O1 74.61(15)
N3 Dy1 O1 113.26(15)
O8 Dy1 O1 71.20(14)
O6 Dy1 O1 152.10(16)
O2 Dy1 O1 50.55(14)
O4 Dy1 O1 128.20(14)
O7 Dy1 N1 129.18(16)
O9 Dy1 N1 144.60(16)
N3 Dy1 N1 63.72(16)
O8 Dy1 N1 76.27(16)
O6 Dy1 N1 80.61(17)
O2 Dy1 N1 83.30(16)
O4 Dy1 N1 73.59(16)
O1 Dy1 N1 127.23(16)
O7 Dy1 N7 110.04(16)
O9 Dy1 N7 75.50(15)
N3 Dy1 N7 97.84(15)
O8 Dy1 N7 95.36(15)
O6 Dy1 N7 25.47(13)
O2 Dy1 N7 157.80(15)
O4 Dy1 N7 25.71(13)
O1 Dy1 N7 147.44(15)
N1 Dy1 N7 74.51(16)
O7 Dy1 N6 79.05(14)
O9 Dy1 N6 99.98(16)
N3 Dy1 N6 92.46(15)
O8 Dy1 N6 73.69(14)
O6 Dy1 N6 165.54(13)
O2 Dy1 N6 25.10(14)
O4 Dy1 N6 142.80(13)
O1 Dy1 N6 25.46(14)
N1 Dy1 N6 105.72(17)
N7 Dy1 N6 168.43(14)
C1 N1 C5 117.9(6)
C1 N1 Dy1 123.6(4)
C5 N1 Dy1 118.6(4)
C6 N2 H2A 109.1
C6 N2 H2B 109.0
H2A N2 H2B 109.5
C6 N3 N4 114.1(5)
C6 N3 Dy1 126.4(4)
N4 N3 Dy1 119.5(4)
C7 N4 N3 108.7(5)
C11 N5 C12 117.7(6)
O3 N6 O2 121.6(6)
O3 N6 O1 121.1(5)
O2 N6 O1 117.3(5)
O3 N6 Dy1 177.0(4)
O2 N6 Dy1 57.5(3)
O1 N6 Dy1 59.8(3)
O5 N7 O6 121.8(5)
O5 N7 O4 122.8(5)
O6 N7 O4 115.4(5)
O5 N7 Dy1 173.6(4)
O6 N7 Dy1 56.2(3)
O4 N7 Dy1 59.4(3)
N6 O1 Dy1 94.7(3)
N6 O2 Dy1 97.4(4)
N7 O4 Dy1 94.9(3)
N7 O6 Dy1 98.3(3)
C7 O7 Dy1 120.1(4)
C13 O8 Dy1 130.2(4)
C13 O8 H8 110.0
Dy1 O8 H8 90.5
C14 O9 Dy1 125.4(4)
C14 O9 H9A 105.6
Dy1 O9 H9A 105.6

loop_
_geom_bond_atom_site_label_1
_geom_bond_atom_site_label_2
_geom_bond_distance
C1 N1 1.343(8)
C1 C2 1.376(9)
C1 H1 0.9300
C2 C3 1.360(9)
C2 H2 0.9300
C3 C4 1.373(8)
C3 H3 0.9300
C4 C5 1.398(8)
C4 H4 0.9300
C5 N1 1.350(8)
C5 C6 1.477(8)
C6 N3 1.308(7)
C6 N2 1.352(7)
C7 N4 1.297(8)
C7 O7 1.302(7)
C7 C8 1.493(8)
C8 C12 1.388(9)
C8 C9 1.392(8)
C9 C10 1.373(9)
C9 H9 0.9300
C10 C11 1.380(10)
C10 H10 0.9300
C11 N5 1.326(8)
C11 H11 0.9300
C12 N5 1.337(8)
C12 H12 0.9300
C13 O8 1.427(8)
C13 H13A 0.9600
C13 H13B 0.9600
C13 H13C 0.9600
C14 O9 1.439(8)
C14 H14A 0.9600
C14 H14B 0.9600
C14 H14C 0.9600
Dy1 O7 2.258(4)
Dy1 O9 2.362(4)
Dy1 N3 2.399(5)
Dy1 O8 2.436(4)
Dy1 O6 2.458(4)
Dy1 O2 2.490(4)
Dy1 O4 2.528(4)
Dy1 O1 2.540(4)
Dy1 N1 2.569(5)
Dy1 N7 2.927(5)
Dy1 N6 2.928(6)
N2 H2A 0.8899
N2 H2B 0.8900
N3 N4 1.401(6)
N6 O3 1.234(6)
N6 O2 1.252(6)
N6 O1 1.263(7)
N7 O5 1.213(6)
N7 O6 1.272(6)
N7 O4 1.275(6)
O8 H8 0.8227
O9 H9A 0.9700

loop_
_geom_torsion_atom_site_label_1
_geom_torsion_atom_site_label_2
_geom_torsion_atom_site_label_3
_geom_torsion_atom_site_label_4
_geom_torsion
N1 C1 C2 C3 1.8(11)
C1 C2 C3 C4 -1.6(10)
C2 C3 C4 C5 1.7(10)
C3 C4 C5 N1 -1.9(9)
C3 C4 C5 C6 179.9(6)
N1 C5 C6 N3 0.1(8)
C4 C5 C6 N3 178.4(6)
N1 C5 C6 N2 -179.3(5)
C4 C5 C6 N2 -1.0(9)
N4 C7 C8 C12 -169.8(5)
O7 C7 C8 C12 9.6(8)
N4 C7 C8 C9 8.9(8)
O7 C7 C8 C9 -171.7(5)
C12 C8 C9 C10 0.0(9)
C7 C8 C9 C10 -178.7(6)
C8 C9 C10 C11 0.2(10)
C9 C10 C11 N5 -0.3(11)
C9 C8 C12 N5 -0.2(9)
C7 C8 C12 N5 178.6(5)
C2 C1 N1 C5 -1.9(10)
C2 C1 N1 Dy1 179.1(5)
C4 C5 N1 C1 2.0(9)
C6 C5 N1 C1 -179.7(5)
C4 C5 N1 Dy1 -179.0(4)
C6 C5 N1 Dy1 -0.6(7)
O7 Dy1 N1 C1 176.0(5)
O9 Dy1 N1 C1 39.5(6)
N3 Dy1 N1 C1 179.6(6)
O8 Dy1 N1 C1 -27.1(5)
O6 Dy1 N1 C1 97.8(5)
O2 Dy1 N1 C1 -106.9(5)
O4 Dy1 N1 C1 45.8(5)
O1 Dy1 N1 C1 -80.1(5)
N7 Dy1 N1 C1 72.5(5)
N6 Dy1 N1 C1 -95.5(5)
O7 Dy1 N1 C5 -3.0(5)
O9 Dy1 N1 C5 -139.5(4)
N3 Dy1 N1 C5 0.7(4)
O8 Dy1 N1 C5 153.9(5)
O6 Dy1 N1 C5 -81.1(4)
O2 Dy1 N1 C5 74.1(4)
O4 Dy1 N1 C5 -133.2(5)
O1 Dy1 N1 C5 100.9(4)
N7 Dy1 N1 C5 -106.5(4)
N6 Dy1 N1 C5 85.5(4)
N2 C6 N3 N4 1.0(8)
C5 C6 N3 N4 -178.4(5)
N2 C6 N3 Dy1 180.0(4)
C5 C6 N3 Dy1 0.6(7)
O7 Dy1 N3 C6 176.2(5)
O9 Dy1 N3 C6 144.5(4)
O8 Dy1 N3 C6 -36.9(6)
O6 Dy1 N3 C6 84.4(5)
O2 Dy1 N3 C6 -91.9(5)
O4 Dy1 N3 C6 50.9(5)
O1 Dy1 N3 C6 -122.1(5)
N1 Dy1 N3 C6 -0.7(5)
N7 Dy1 N3 C6 67.7(5)
N6 Dy1 N3 C6 -107.0(5)
O7 Dy1 N3 N4 -4.8(4)
O9 Dy1 N3 N4 -36.5(5)
O8 Dy1 N3 N4 142.0(3)
O6 Dy1 N3 N4 -96.6(4)
O2 Dy1 N3 N4 87.1(4)
O4 Dy1 N3 N4 -130.1(4)
O1 Dy1 N3 N4 56.8(4)
N1 Dy1 N3 N4 178.3(4)
N7 Dy1 N3 N4 -113.3(4)
N6 Dy1 N3 N4 72.0(4)
O7 C7 N4 N3 0.4(8)
C8 C7 N4 N3 179.7(5)
C6 N3 N4 C7 -176.7(5)
Dy1 N3 N4 C7 4.2(6)
C10 C11 N5 C12 0.1(10)
C8 C12 N5 C11 0.1(9)
O7 Dy1 N6 O3 27(9)
O9 Dy1 N6 O3 104(9)
N3 Dy1 N6 O3 -37(9)
O8 Dy1 N6 O3 -171(9)
O6 Dy1 N6 O3 14(9)
O2 Dy1 N6 O3 -73(9)
O4 Dy1 N6 O3 176(9)
O1 Dy1 N6 O3 109(9)
N1 Dy1 N6 O3 -101(9)
N7 Dy1 N6 O3 170(8)
O7 Dy1 N6 O2 100.3(3)
O9 Dy1 N6 O2 177.0(3)
N3 Dy1 N6 O2 35.8(3)
O8 Dy1 N6 O2 -97.7(3)
O6 Dy1 N6 O2 86.8(7)
O4 Dy1 N6 O2 -111.0(4)
O1 Dy1 N6 O2 -178.1(5)
N1 Dy1 N6 O2 -27.6(3)
N7 Dy1 N6 O2 -117.1(8)
O7 Dy1 N6 O1 -81.5(3)
O9 Dy1 N6 O1 -4.8(3)
N3 Dy1 N6 O1 -146.1(3)
O8 Dy1 N6 O1 80.4(3)
O6 Dy1 N6 O1 -95.1(7)
O2 Dy1 N6 O1 178.1(5)
O4 Dy1 N6 O1 67.2(4)
N1 Dy1 N6 O1 150.6(3)
N7 Dy1 N6 O1 61.1(9)
O7 Dy1 N7 O5 -99(4)
O9 Dy1 N7 O5 -172(4)
N3 Dy1 N7 O5 -33(4)
O8 Dy1 N7 O5 101(4)
O6 Dy1 N7 O5 -74(4)
O2 Dy1 N7 O5 29(4)
O4 Dy1 N7 O5 111(4)
O1 Dy1 N7 O5 164(4)
N1 Dy1 N7 O5 27(4)
N6 Dy1 N7 O5 120(4)
O7 Dy1 N7 O6 -25.8(4)
O9 Dy1 N7 O6 -98.2(4)
N3 Dy1 N7 O6 41.0(4)
O8 Dy1 N7 O6 175.0(4)
O2 Dy1 N7 O6 102.5(5)
O4 Dy1 N7 O6 -174.9(6)
O1 Dy1 N7 O6 -122.1(4)
N1 Dy1 N7 O6 100.8(4)
N6 Dy1 N7 O6 -166.4(7)
O7 Dy1 N7 O4 149.1(3)
O9 Dy1 N7 O4 76.7(4)
N3 Dy1 N7 O4 -144.1(4)
O8 Dy1 N7 O4 -10.1(4)
O6 Dy1 N7 O4 174.9(6)
O2 Dy1 N7 O4 -82.6(5)
O1 Dy1 N7 O4 52.9(5)
N1 Dy1 N7 O4 -84.2(4)
N6 Dy1 N7 O4 8.5(10)
O3 N6 O1 Dy1 -176.7(4)
O2 N6 O1 Dy1 1.8(5)
O7 Dy1 O1 N6 92.9(3)
O9 Dy1 O1 N6 175.1(3)
N3 Dy1 O1 N6 37.4(4)
O8 Dy1 O1 N6 -91.4(3)
O6 Dy1 O1 N6 147.9(3)
O2 Dy1 O1 N6 -1.0(3)
O4 Dy1 O1 N6 -134.8(3)
N1 Dy1 O1 N6 -36.4(4)
N7 Dy1 O1 N6 -161.0(3)
O3 N6 O2 Dy1 176.7(4)
O1 N6 O2 Dy1 -1.8(5)
O7 Dy1 O2 N6 -76.0(3)
O9 Dy1 O2 N6 -3.6(4)
N3 Dy1 O2 N6 -142.1(4)
O8 Dy1 O2 N6 76.1(3)
O6 Dy1 O2 N6 -149.5(3)
O4 Dy1 O2 N6 104.1(4)
O1 Dy1 O2 N6 1.0(3)
N1 Dy1 O2 N6 153.4(3)
N7 Dy1 O2 N6 151.8(4)
O5 N7 O4 Dy1 -172.9(5)
O6 N7 O4 Dy1 4.7(6)
O7 Dy1 O4 N7 -39.9(4)
O9 Dy1 O4 N7 -95.5(4)
N3 Dy1 O4 N7 41.2(4)
O8 Dy1 O4 N7 169.3(4)
O6 Dy1 O4 N7 -2.8(3)
O2 Dy1 O4 N7 139.9(3)
O1 Dy1 O4 N7 -146.9(3)
N1 Dy1 O4 N7 88.3(4)
N6 Dy1 O4 N7 -177.2(3)
O5 N7 O6 Dy1 172.8(5)
O4 N7 O6 Dy1 -4.8(6)
O7 Dy1 O6 N7 155.8(4)
O9 Dy1 O6 N7 76.4(4)
N3 Dy1 O6 N7 -138.5(4)
O8 Dy1 O6 N7 -5.8(4)
O2 Dy1 O6 N7 -131.3(4)
O4 Dy1 O6 N7 2.8(3)
O1 Dy1 O6 N7 102.9(4)
N1 Dy1 O6 N7 -73.6(4)
N6 Dy1 O6 N7 169.1(5)
N4 C7 O7 Dy1 -5.0(8)
C8 C7 O7 Dy1 175.6(4)
O9 Dy1 O7 C7 164.5(4)
N3 Dy1 O7 C7 4.8(4)
O8 Dy1 O7 C7 -126.5(4)
O6 Dy1 O7 C7 83.7(4)
O2 Dy1 O7 C7 -68.2(4)
O4 Dy1 O7 C7 111.7(4)
O1 Dy1 O7 C7 -118.9(4)
N1 Dy1 O7 C7 8.4(5)
N7 Dy1 O7 C7 94.5(4)
N6 Dy1 O7 C7 -93.0(4)
O7 Dy1 O8 C13 72.7(6)
O9 Dy1 O8 C13 139.2(6)
N3 Dy1 O8 C13 -39.8(6)
O6 Dy1 O8 C13 -143.0(5)
O2 Dy1 O8 C13 12.9(5)
O4 Dy1 O8 C13 -150.2(6)
O1 Dy1 O8 C13 64.9(5)
N1 Dy1 O8 C13 -72.9(6)
N7 Dy1 O8 C13 -145.5(5)
N6 Dy1 O8 C13 38.3(5)
O7 Dy1 O9 C14 35.1(5)
N3 Dy1 O9 C14 64.2(6)
O8 Dy1 O9 C14 -114.7(5)
O6 Dy1 O9 C14 123.8(5)
O2 Dy1 O9 C14 -40.0(5)
O4 Dy1 O9 C14 175.8(5)
O1 Dy1 O9 C14 -43.7(5)
N1 Dy1 O9 C14 -177.8(4)
N7 Dy1 O9 C14 149.3(5)
N6 Dy1 O9 C14 -41.6(5)
